data_2217009
loop_
_publ_author_name
'Ling  Ye'

_publ_section_title
;
 4,4'-Bipyridine acetic acid disolvate
;
_journal_coeditor_code DN2279
_journal_issue 1
_journal_name_full 'Acta Crystallographica Section E'
_journal_page_first o46
_journal_page_last o46
_journal_paper_doi 10.1107/S1600536807062319
_journal_volume 64
_journal_year 2008
_chemical_formula_iupac 'C10 H8 N2, 2C2 H4 O2'
_chemical_formula_moiety 'C10 H8 N2, 2(C2 H4 O2)'
_chemical_formula_sum 'C14 H16 N2 O4'
_chemical_formula_weight 276.29
_chemical_name_systematic
;
4,4-Bipyridine acetic acid disolvate
;
_space_group_IT_number 7
_symmetry_cell_setting monoclinic
_symmetry_space_group_name_Hall 'P -2yc'
_symmetry_space_group_name_H-M 'P 1 c 1'
_atom_sites_solution_hydrogens geom
_atom_sites_solution_primary direct
_atom_sites_solution_secondary difmap
_cell_angle_alpha 90.00
_cell_angle_beta 98.46(3)
_cell_angle_gamma 90.00
_cell_formula_units_Z 2
_cell_length_a 3.893(2)
_cell_length_b 8.181(5)
_cell_length_c 22.563(15)
_cell_measurement_reflns_used 4188
_cell_measurement_temperature 291(2)
_cell_measurement_theta_max 27.46
_cell_measurement_theta_min 3.09
_cell_volume 710.8(7)
_computing_cell_refinement 'RAPID-AUTO (Rigaku, 1998)'
_computing_data_collection 'RAPID-AUTO (Rigaku, 1998)'
_computing_data_reduction 'CrystalStructure (Rigaku/MSC, 2002)'
_computing_molecular_graphics 'ORTEPIII (Burnett & Johnson, 1996); ORTEP-3 for Windows (Farrugia, 1997)'
_computing_publication_material SHELXL97
_computing_structure_refinement 'SHELXL97 (Sheldrick, 1997)'
_computing_structure_solution 'SHELXS97 (Sheldrick, 1997)'
_diffrn_ambient_temperature 291(2)
_diffrn_measured_fraction_theta_full 0.979
_diffrn_measured_fraction_theta_max 0.979
_diffrn_measurement_device_type 'Rigaku RAXIS-RAPID'
_diffrn_measurement_method '\w scans'
_diffrn_radiation_monochromator graphite
_diffrn_radiation_source 'fine-focus sealed tube'
_diffrn_radiation_type MoK\a
_diffrn_radiation_wavelength 0.71073
_diffrn_reflns_av_R_equivalents 0.0418
_diffrn_reflns_av_sigmaI/netI 0.0347
_diffrn_reflns_limit_h_max 5
_diffrn_reflns_limit_h_min -5
_diffrn_reflns_limit_k_max 10
_diffrn_reflns_limit_k_min -10
_diffrn_reflns_limit_l_max 24
_diffrn_reflns_limit_l_min -29
_diffrn_reflns_number 6467
_diffrn_reflns_theta_full 27.46
_diffrn_reflns_theta_max 27.46
_diffrn_reflns_theta_min 3.09
_diffrn_standards_decay_% 0
_diffrn_standards_interval_count 0
_diffrn_standards_interval_time 0
_diffrn_standards_number 0
_exptl_absorpt_coefficient_mu 0.096
_exptl_absorpt_correction_T_max 0.9883
_exptl_absorpt_correction_T_min 0.9856
_exptl_absorpt_correction_type multi-scan
_exptl_absorpt_process_details '(ABSCOR; Higashi, 1995)'
_exptl_crystal_colour colorless
_exptl_crystal_density_diffrn 1.291
_exptl_crystal_density_method 'not measured'
_exptl_crystal_description block
_exptl_crystal_F_000 292
_exptl_crystal_size_max 0.15
_exptl_crystal_size_mid 0.13
_exptl_crystal_size_min 0.12
_refine_diff_density_max 0.152
_refine_diff_density_min -0.125
_refine_ls_extinction_method none
_refine_ls_goodness_of_fit_ref 1.040
_refine_ls_hydrogen_treatment constr
_refine_ls_matrix_type full
_refine_ls_number_parameters 185
_refine_ls_number_reflns 1595
_refine_ls_number_restraints 2
_refine_ls_restrained_S_all 1.039
_refine_ls_R_factor_all 0.0847
_refine_ls_R_factor_gt 0.0499
_refine_ls_shift/su_max 0.003
_refine_ls_shift/su_mean 0.000
_refine_ls_structure_factor_coef Fsqd
_refine_ls_weighting_details 'calc w=1/[\s^2^(Fo^2^)+(0.0545P)^2^+0.0575P] where P=(Fo^2^+2Fc^2^)/3'
_refine_ls_weighting_scheme calc
_refine_ls_wR_factor_gt 0.1037
_refine_ls_wR_factor_ref 0.1188
_reflns_number_gt 995
_reflns_number_total 1595
_reflns_threshold_expression I>2\s(I)
_cod_data_source_file dn2279.cif
_cod_data_source_block I
_cod_original_cell_volume 710.7(7)
_cod_original_sg_symbol_H-M 'P c'
_cod_database_code 2217009
_cod_database_fobs_code 2217009

loop_
_symmetry_equiv_pos_as_xyz
'x, y, z'
'x, -y, z+1/2'

loop_
_atom_site_type_symbol
_atom_site_label
_atom_site_fract_x
_atom_site_fract_y
_atom_site_fract_z
_atom_site_U_iso_or_equiv
_atom_site_adp_type
_atom_site_calc_flag
_atom_site_refinement_flags
_atom_site_occupancy
C C13 -0.0181(13) -0.0149(6) 0.6249(2) 0.0728(12) Uani d . 1
H H13A 0.1830 -0.0660 0.6470 0.109 Uiso calc R 1
H H13B -0.1649 -0.0968 0.6039 0.109 Uiso calc R 1
H H13C -0.1437 0.0423 0.6521 0.109 Uiso calc R 1
C C14 0.0919(10) 0.1019(5) 0.5814(2) 0.0568(10) Uani d . 1
C C1 0.4437(12) 0.3978(5) 0.47047(19) 0.0697(11) Uani d . 1
H H1 0.4572 0.2861 0.4636 0.084 Uiso calc R 1
C C2 0.4896(13) 0.5031(5) 0.4247(2) 0.0640(10) Uani d . 1
H H2 0.5306 0.4622 0.3879 0.077 Uiso calc R 1
C C3 0.4742(9) 0.6695(4) 0.43371(16) 0.0488(9) Uani d . 1
C C4 0.4131(11) 0.7207(5) 0.48979(19) 0.0613(11) Uani d . 1
H H4 0.4020 0.8316 0.4984 0.074 Uiso calc R 1
C C5 0.3695(12) 0.6071(5) 0.5321(2) 0.0690(12) Uani d . 1
H H5 0.3285 0.6441 0.5694 0.083 Uiso calc R 1
C C6 0.5176(9) 0.7891(4) 0.38616(17) 0.0483(9) Uani d . 1
C C7 0.4150(11) 0.7538(5) 0.32659(19) 0.0599(11) Uani d . 1
H H7 0.3218 0.6520 0.3152 0.072 Uiso calc R 1
C C8 0.4513(11) 0.8706(5) 0.2839(2) 0.0654(11) Uani d . 1
H H8 0.3770 0.8449 0.2440 0.078 Uiso calc R 1
C C9 0.6937(12) 1.0494(5) 0.35465(19) 0.0649(11) Uani d . 1
H H9 0.7942 1.1507 0.3646 0.078 Uiso calc R 1
C C10 0.6649(11) 0.9422(5) 0.39995(18) 0.0599(10) Uani d . 1
H H10 0.7426 0.9709 0.4395 0.072 Uiso calc R 1
N N1 0.3818(10) 0.4468(4) 0.52352(16) 0.0655(9) Uani d . 1
O O1 0.9176(9) 1.3967(4) 0.29266(15) 0.0859(11) Uani d . 1
O O3 0.0627(10) 0.0786(4) 0.52832(15) 0.0938(11) Uani d . 1
C C11 0.8647(13) 1.5081(6) 0.1948(2) 0.0764(14) Uani d . 1
H H11A 1.0155 1.5926 0.2131 0.115 Uiso calc R 1
H H11B 0.6438 1.5545 0.1789 0.115 Uiso calc R 1
H H11C 0.9664 1.4585 0.1630 0.115 Uiso calc R 1
C C12 0.8156(11) 1.3817(4) 0.2405(2) 0.0565(10) Uani d . 1
N N2 0.5861(9) 1.0176(4) 0.29663(16) 0.0631(9) Uani d . 1
O O2 0.6441(8) 1.2545(3) 0.21698(13) 0.0698(8) Uani d . 1
H H2A 0.6294 1.1864 0.2432 0.105 Uiso calc R 1
O O4 0.2338(8) 0.2354(3) 0.60567(13) 0.0711(9) Uani d . 1
H H4A 0.2902 0.2947 0.5794 0.107 Uiso calc R 1

loop_
_atom_site_aniso_label
_atom_site_aniso_U_11
_atom_site_aniso_U_22
_atom_site_aniso_U_33
_atom_site_aniso_U_12
_atom_site_aniso_U_13
_atom_site_aniso_U_23
C13 0.074(3) 0.066(3) 0.075(3) -0.009(2) 0.001(2) 0.010(2)
C14 0.056(2) 0.051(2) 0.061(3) 0.0012(18) 0.0008(19) -0.005(2)
C1 0.097(3) 0.050(2) 0.063(3) 0.005(2) 0.013(2) 0.004(2)
C2 0.082(3) 0.053(2) 0.057(2) 0.002(2) 0.0112(19) 0.000(2)
C3 0.049(2) 0.0470(19) 0.049(2) 0.0035(17) 0.0013(16) 0.0002(17)
C4 0.078(3) 0.048(2) 0.058(3) 0.0023(19) 0.012(2) 0.0001(19)
C5 0.083(3) 0.070(3) 0.054(2) 0.003(2) 0.013(2) -0.001(2)
C6 0.0467(19) 0.0427(18) 0.055(2) -0.0021(16) 0.0050(16) 0.0016(17)
C7 0.075(3) 0.048(2) 0.054(2) -0.0082(19) 0.003(2) 0.002(2)
C8 0.080(3) 0.056(2) 0.058(2) -0.009(2) 0.004(2) 0.000(2)
C9 0.075(3) 0.048(2) 0.070(3) -0.0104(19) 0.003(2) -0.002(2)
C10 0.069(3) 0.051(2) 0.056(2) -0.0030(19) -0.001(2) -0.0051(19)
N1 0.077(2) 0.058(2) 0.062(2) -0.0027(17) 0.0123(17) 0.0040(18)
O1 0.119(3) 0.072(2) 0.062(2) -0.0298(19) -0.0012(19) -0.0039(17)
O3 0.143(3) 0.076(2) 0.059(2) -0.021(2) 0.002(2) -0.0126(18)
C11 0.079(3) 0.067(3) 0.083(4) -0.012(2) 0.008(2) 0.015(2)
C12 0.067(3) 0.044(2) 0.059(3) -0.0042(19) 0.010(2) 0.000(2)
N2 0.076(2) 0.0469(19) 0.065(2) -0.0092(16) 0.0076(17) 0.0014(17)
O2 0.096(2) 0.0558(17) 0.0559(18) -0.0206(16) 0.0061(16) -0.0045(13)
O4 0.098(2) 0.0591(18) 0.0567(19) -0.0146(16) 0.0117(16) -0.0058(14)

loop_
_atom_type_symbol
_atom_type_description
_atom_type_scat_dispersion_real
_atom_type_scat_dispersion_imag
_atom_type_scat_source
C C 0.0033 0.0000 'International Tables Vol C Tables 4.2.6.8 and 6.1.1.4'
H H 0.0000 0.0000 'International Tables Vol C Tables 4.2.6.8 and 6.1.1.4'
N N 0.0061 0.0000 'International Tables Vol C Tables 4.2.6.8 and 6.1.1.4'
O O 0.0106 0.0000 'International Tables Vol C Tables 4.2.6.8 and 6.1.1.4'

loop_
_geom_angle_atom_site_label_1
_geom_angle_atom_site_label_2
_geom_angle_atom_site_label_3
_geom_angle
C14 C13 H13A 109.5
C14 C13 H13B 109.5
H13A C13 H13B 109.5
C14 C13 H13C 109.5
H13A C13 H13C 109.5
H13B C13 H13C 109.5
O3 C14 O4 121.5(4)
O3 C14 C13 124.4(4)
O4 C14 C13 114.0(4)
N1 C1 C2 123.6(4)
N1 C1 H1 118.2
C2 C1 H1 118.2
C1 C2 C3 119.5(4)
C1 C2 H2 120.2
C3 C2 H2 120.2
C2 C3 C4 116.8(4)
C2 C3 C6 122.2(3)
C4 C3 C6 121.0(3)
C5 C4 C3 119.4(4)
C5 C4 H4 120.3
C3 C4 H4 120.3
N1 C5 C4 124.1(4)
N1 C5 H5 117.9
C4 C5 H5 117.9
C7 C6 C10 117.3(3)
C7 C6 C3 121.4(3)
C10 C6 C3 121.3(3)
C6 C7 C8 119.5(4)
C6 C7 H7 120.3
C8 C7 H7 120.3
N2 C8 C7 123.8(4)
N2 C8 H8 118.1
C7 C8 H8 118.1
N2 C9 C10 124.0(4)
N2 C9 H9 118.0
C10 C9 H9 118.0
C9 C10 C6 119.2(4)
C9 C10 H10 120.4
C6 C10 H10 120.4
C1 N1 C5 116.6(4)
C12 C11 H11A 109.5
C12 C11 H11B 109.5
H11A C11 H11B 109.5
C12 C11 H11C 109.5
H11A C11 H11C 109.5
H11B C11 H11C 109.5
O1 C12 O2 124.1(4)
O1 C12 C11 123.6(4)
O2 C12 C11 112.3(4)
C8 N2 C9 116.3(4)
C12 O2 H2A 109.5
C14 O4 H4A 109.5

loop_
_geom_bond_atom_site_label_1
_geom_bond_atom_site_label_2
_geom_bond_distance
C13 C14 1.478(6)
C13 H13A 0.9600
C13 H13B 0.9600
C13 H13C 0.9600
C14 O3 1.201(5)
C14 O4 1.307(5)
C1 N1 1.317(6)
C1 C2 1.377(6)
C1 H1 0.9300
C2 C3 1.380(5)
C2 H2 0.9300
C3 C4 1.386(6)
C3 C6 1.480(5)
C4 C5 1.361(6)
C4 H4 0.9300
C5 N1 1.328(5)
C5 H5 0.9300
C6 C7 1.375(5)
C6 C10 1.393(5)
C7 C8 1.378(6)
C7 H7 0.9300
C8 N2 1.326(5)
C8 H8 0.9300
C9 N2 1.340(5)
C9 C10 1.364(6)
C9 H9 0.9300
C10 H10 0.9300
O1 C12 1.191(5)
C11 C12 1.493(6)
C11 H11A 0.9600
C11 H11B 0.9600
C11 H11C 0.9600
C12 O2 1.306(4)
O2 H2A 0.8200
O4 H4A 0.8200

loop_
_geom_hbond_atom_site_label_D
_geom_hbond_atom_site_label_H
_geom_hbond_atom_site_label_A
_geom_hbond_site_symmetry_A
_geom_hbond_distance_DH
_geom_hbond_distance_HA
_geom_hbond_distance_DA
_geom_hbond_angle_DHA
O2 H2A N2 . 0.82 1.86 2.675(5) 174.5
O4 H4A N1 . 0.82 1.84 2.659(5) 173.1
C7 H7 O1 1_445 0.93 2.62 3.526(5) 165.2
C10 H10 O3 1_665 0.93 2.37 3.273(5) 164.3
C4 H4 O3 1_565 0.93 2.56 3.397(6) 150.0

loop_
_cod_related_entry_id
_cod_related_entry_database
_cod_related_entry_code
1 ChemSpider 21119679
